data_7115837
loop_
_publ_author_name
'Irene C. Cai'
'Michael I. Lipschutz'
'T. Don Tilley'

_publ_section_title
;
 A bis(amido) ligand set that supports two-coordinate chromium in the +1,
 +2, and +3 oxidation states
;
_journal_name_full Chem.Commun.
_journal_page_first 13062
_journal_paper_doi 10.1039/C4cc06615D
_journal_volume 50
_journal_year 2014
_chemical_formula_sum 'C42 H76 Cr N2 Si2'
_chemical_formula_weight 717.23
_chemical_name_systematic
;
 ?
;
_space_group_IT_number 2
_symmetry_cell_setting triclinic
_symmetry_space_group_name_Hall '-P 1'
_symmetry_space_group_name_H-M 'P -1'
_atom_sites_solution_hydrogens geom
_atom_sites_solution_primary direct
_atom_sites_solution_secondary difmap
_audit_creation_method SHELXL-97
_cell_angle_alpha 98.9810(10)
_cell_angle_beta 104.6850(10)
_cell_angle_gamma 118.9100(10)
_cell_formula_units_Z 1
_cell_length_a 10.6605(3)
_cell_length_b 10.8266(3)
_cell_length_c 11.4767(3)
_cell_measurement_reflns_used 9883
_cell_measurement_temperature 100(2)
_cell_measurement_theta_max 30.66
_cell_measurement_theta_min 2.36
_cell_volume 1059.18(5)
_computing_cell_refinement 'Bruker SAINT'
_computing_data_collection 'Bruker APEX2'
_computing_data_reduction 'Bruker SAINT'
_computing_molecular_graphics ORTEP32
_computing_publication_material WinGX
_computing_structure_refinement 'SHELXL-97 (Sheldrick, 2008)'
_computing_structure_solution SIR97
_diffrn_ambient_temperature 100(2)
_diffrn_detector_area_resol_mean 8.366
_diffrn_measured_fraction_theta_full 0.994
_diffrn_measured_fraction_theta_max 0.854
_diffrn_measurement_device_type 'Bruker APEX-II CCD'
_diffrn_measurement_method 'phi and omega scans'
_diffrn_radiation_monochromator graphite
_diffrn_radiation_source 'microfocus sealed tube'
_diffrn_radiation_type MoK\a
_diffrn_radiation_wavelength 0.71073
_diffrn_reflns_av_R_equivalents 0.0420
_diffrn_reflns_av_sigmaI/netI 0.0548
_diffrn_reflns_limit_h_max 15
_diffrn_reflns_limit_h_min -13
_diffrn_reflns_limit_k_max 13
_diffrn_reflns_limit_k_min -15
_diffrn_reflns_limit_l_max 16
_diffrn_reflns_limit_l_min -14
_diffrn_reflns_number 24671
_diffrn_reflns_theta_full 25.00
_diffrn_reflns_theta_max 31.24
_diffrn_reflns_theta_min 1.94
_exptl_absorpt_coefficient_mu 0.356
_exptl_absorpt_correction_T_max 0.9790
_exptl_absorpt_correction_T_min 0.9687
_exptl_absorpt_correction_type multi-scan
_exptl_absorpt_process_details SADABS
_exptl_crystal_colour green
_exptl_crystal_density_diffrn 1.124
_exptl_crystal_density_method 'not measured'
_exptl_crystal_description block
_exptl_crystal_F_000 394
_exptl_crystal_size_max 0.09
_exptl_crystal_size_mid 0.09
_exptl_crystal_size_min 0.06
_refine_diff_density_max 0.365
_refine_diff_density_min -0.302
_refine_diff_density_rms 0.061
_refine_ls_extinction_method none
_refine_ls_goodness_of_fit_ref 1.021
_refine_ls_hydrogen_treatment constr
_refine_ls_matrix_type full
_refine_ls_number_parameters 224
_refine_ls_number_reflns 5882
_refine_ls_number_restraints 0
_refine_ls_restrained_S_all 1.021
_refine_ls_R_factor_all 0.0675
_refine_ls_R_factor_gt 0.0405
_refine_ls_shift/su_max 0.001
_refine_ls_shift/su_mean 0.000
_refine_ls_structure_factor_coef Fsqd
_refine_ls_weighting_details 'calc w=1/[\s^2^(Fo^2^)+(0.0351P)^2^+0.4506P] where P=(Fo^2^+2Fc^2^)/3'
_refine_ls_weighting_scheme calc
_refine_ls_wR_factor_gt 0.0852
_refine_ls_wR_factor_ref 0.0950
_reflns_number_gt 4302
_reflns_number_total 5882
_reflns_threshold_expression >2sigma(I)
_cod_data_source_file c4cc06615d2.cif
_cod_data_source_block shelxl
_cod_original_sg_symbol_H-M P-1
_cod_database_code 7115837

loop_
_symmetry_equiv_pos_as_xyz
'x, y, z'
'-x, -y, -z'

loop_
_atom_site_label
_atom_site_type_symbol
_atom_site_fract_x
_atom_site_fract_y
_atom_site_fract_z
_atom_site_U_iso_or_equiv
_atom_site_adp_type
_atom_site_occupancy
_atom_site_symmetry_multiplicity
_atom_site_calc_flag
_atom_site_refinement_flags
C1 C 0.51726(17) -0.02610(17) 0.19492(14) 0.0139(3) Uani 1 1 d .
C2 C 0.63041(18) -0.05626(17) 0.25647(14) 0.0158(3) Uani 1 1 d .
C3 C 0.58548(19) -0.20166(18) 0.24750(15) 0.0198(3) Uani 1 1 d .
H15 H 0.6606 -0.2197 0.2904 0.024 Uiso 1 1 calc R
C4 C 0.4336(2) -0.32251(18) 0.17759(15) 0.0217(4) Uani 1 1 d .
H20 H 0.4066 -0.4216 0.1706 0.026 Uiso 1 1 calc R
C5 C 0.32365(19) -0.29675(18) 0.11914(15) 0.0201(3) Uani 1 1 d .
H7 H 0.2201 -0.3793 0.0720 0.024 Uiso 1 1 calc R
C6 C 0.35987(18) -0.15139(17) 0.12692(14) 0.0163(3) Uani 1 1 d .
C7 C 0.22496(18) -0.13097(19) 0.08567(15) 0.0199(3) Uani 1 1 d .
H10 H 0.2688 -0.0242 0.0910 0.024 Uiso 1 1 calc R
C8 C 0.1428(2) -0.1618(2) 0.17943(19) 0.0315(4) Uani 1 1 d .
H23A H 0.0602 -0.1428 0.1567 0.047 Uiso 1 1 calc R
H23B H 0.2176 -0.0961 0.2661 0.047 Uiso 1 1 calc R
H23C H 0.0979 -0.2663 0.1755 0.047 Uiso 1 1 calc R
C9 C 0.1082(2) -0.2286(2) -0.05015(18) 0.0315(4) Uani 1 1 d .
H17A H 0.1613 -0.2079 -0.1098 0.047 Uiso 1 1 calc R
H17B H 0.0279 -0.2064 -0.0711 0.047 Uiso 1 1 calc R
H17C H 0.0603 -0.3341 -0.0569 0.047 Uiso 1 1 calc R
C10 C 0.79831(18) 0.06847(18) 0.33477(15) 0.0192(3) Uani 1 1 d .
H13 H 0.8128 0.1639 0.3243 0.023 Uiso 1 1 calc R
C11 C 0.9112(2) 0.0439(2) 0.28998(18) 0.0291(4) Uani 1 1 d .
H21A H 0.9056 -0.0445 0.3062 0.044 Uiso 1 1 calc R
H21B H 1.0170 0.1316 0.3368 0.044 Uiso 1 1 calc R
H21C H 0.8830 0.0289 0.1984 0.044 Uiso 1 1 calc R
C12 C 0.8390(2) 0.0862(2) 0.47695(16) 0.0261(4) Uani 1 1 d .
H9A H 0.7677 0.1025 0.5058 0.039 Uiso 1 1 calc R
H9B H 0.9455 0.1719 0.5258 0.039 Uiso 1 1 calc R
H9C H 0.8300 -0.0046 0.4901 0.039 Uiso 1 1 calc R
C13 C 0.65853(18) 0.31153(17) 0.44193(14) 0.0171(3) Uani 1 1 d .
H12 H 0.7588 0.3176 0.4689 0.020 Uiso 1 1 calc R
C14 C 0.5469(2) 0.18237(19) 0.47785(16) 0.0230(4) Uani 1 1 d .
H14A H 0.5944 0.1985 0.5685 0.034 Uiso 1 1 calc R
H14B H 0.5251 0.0879 0.4265 0.034 Uiso 1 1 calc R
H14C H 0.4500 0.1784 0.4615 0.034 Uiso 1 1 calc R
C15 C 0.6927(2) 0.46085(19) 0.52121(16) 0.0250(4) Uani 1 1 d .
H8A H 0.5980 0.4613 0.4971 0.037 Uiso 1 1 calc R
H8B H 0.7728 0.5435 0.5048 0.037 Uiso 1 1 calc R
H8C H 0.7292 0.4726 0.6121 0.037 Uiso 1 1 calc R
C16 C 0.75972(18) 0.43186(17) 0.23076(15) 0.0178(3) Uani 1 1 d .
H19 H 0.7457 0.3864 0.1419 0.021 Uiso 1 1 calc R
C17 C 0.92146(18) 0.47657(19) 0.31746(16) 0.0224(4) Uani 1 1 d .
H11A H 0.9992 0.5420 0.2875 0.034 Uiso 1 1 calc R
H11B H 0.9234 0.3866 0.3149 0.034 Uiso 1 1 calc R
H11C H 0.9447 0.5295 0.4052 0.034 Uiso 1 1 calc R
C18 C 0.7607(2) 0.57490(19) 0.23349(18) 0.0252(4) Uani 1 1 d .
H18A H 0.7685 0.6212 0.3177 0.038 Uiso 1 1 calc R
H18B H 0.6646 0.5496 0.1683 0.038 Uiso 1 1 calc R
H18C H 0.8496 0.6450 0.2162 0.038 Uiso 1 1 calc R
C19 C 0.43153(18) 0.31123(19) 0.20852(15) 0.0193(3) Uani 1 1 d .
H24 H 0.4810 0.4214 0.2446 0.023 Uiso 1 1 calc R
C20 C 0.2965(2) 0.2404(2) 0.25319(17) 0.0259(4) Uani 1 1 d .
H22A H 0.2260 0.2723 0.2228 0.039 Uiso 1 1 calc R
H22B H 0.3368 0.2724 0.3466 0.039 Uiso 1 1 calc R
H22C H 0.2403 0.1313 0.2187 0.039 Uiso 1 1 calc R
C21 C 0.3691(2) 0.2748(2) 0.06273(15) 0.0238(4) Uani 1 1 d .
H16A H 0.3123 0.1666 0.0209 0.036 Uiso 1 1 calc R
H16B H 0.4559 0.3255 0.0358 0.036 Uiso 1 1 calc R
H16C H 0.2994 0.3090 0.0388 0.036 Uiso 1 1 calc R
N1 N 0.55810(14) 0.11313(14) 0.18089(12) 0.0144(3) Uani 1 1 d .
Si1 Si 0.59603(5) 0.28118(5) 0.26438(4) 0.01342(10) Uani 1 1 d .
Cr1 Cr 0.5000 0.0000 0.0000 0.01427(10) Uani 1 2 d S

loop_
_atom_site_aniso_label
_atom_site_aniso_U_11
_atom_site_aniso_U_22
_atom_site_aniso_U_33
_atom_site_aniso_U_23
_atom_site_aniso_U_13
_atom_site_aniso_U_12
C1 0.0199(8) 0.0151(7) 0.0107(7) 0.0061(6) 0.0084(6) 0.0106(6)
C2 0.0204(8) 0.0189(8) 0.0134(7) 0.0068(6) 0.0085(6) 0.0130(7)
C3 0.0272(9) 0.0229(9) 0.0183(8) 0.0102(7) 0.0100(7) 0.0183(7)
C4 0.0319(9) 0.0155(8) 0.0205(8) 0.0081(7) 0.0113(7) 0.0136(7)
C5 0.0223(8) 0.0168(8) 0.0161(8) 0.0059(6) 0.0059(7) 0.0076(7)
C6 0.0206(8) 0.0178(8) 0.0131(7) 0.0078(6) 0.0081(6) 0.0107(7)
C7 0.0179(8) 0.0196(8) 0.0231(8) 0.0098(7) 0.0079(7) 0.0100(7)
C8 0.0336(10) 0.0380(11) 0.0391(11) 0.0218(9) 0.0235(9) 0.0237(9)
C9 0.0250(9) 0.0375(11) 0.0289(10) 0.0085(8) 0.0046(8) 0.0184(9)
C10 0.0200(8) 0.0189(8) 0.0199(8) 0.0079(7) 0.0063(7) 0.0117(7)
C11 0.0238(9) 0.0337(10) 0.0314(10) 0.0101(8) 0.0105(8) 0.0170(8)
C12 0.0278(9) 0.0263(9) 0.0198(8) 0.0064(7) 0.0030(7) 0.0150(8)
C13 0.0198(8) 0.0183(8) 0.0145(7) 0.0053(6) 0.0059(6) 0.0118(7)
C14 0.0302(9) 0.0253(9) 0.0180(8) 0.0099(7) 0.0120(7) 0.0162(8)
C15 0.0283(9) 0.0240(9) 0.0194(8) 0.0019(7) 0.0065(7) 0.0148(8)
C16 0.0196(8) 0.0176(8) 0.0179(8) 0.0073(6) 0.0070(6) 0.0109(7)
C17 0.0190(8) 0.0188(8) 0.0281(9) 0.0106(7) 0.0079(7) 0.0091(7)
C18 0.0247(9) 0.0202(9) 0.0334(10) 0.0146(8) 0.0113(8) 0.0124(7)
C19 0.0214(8) 0.0208(8) 0.0191(8) 0.0062(7) 0.0067(7) 0.0146(7)
C20 0.0238(9) 0.0294(10) 0.0277(9) 0.0064(8) 0.0092(7) 0.0178(8)
C21 0.0270(9) 0.0266(9) 0.0195(8) 0.0078(7) 0.0044(7) 0.0180(8)
N1 0.0192(6) 0.0141(6) 0.0126(6) 0.0065(5) 0.0068(5) 0.0100(5)
Si1 0.0154(2) 0.0141(2) 0.0125(2) 0.00481(16) 0.00527(16) 0.00912(17)
Cr1 0.01937(19) 0.01421(18) 0.01112(17) 0.00540(14) 0.00667(14) 0.00972(15)

loop_
_atom_type_symbol
_atom_type_description
_atom_type_scat_dispersion_real
_atom_type_scat_dispersion_imag
_atom_type_scat_source
C C 0.0033 0.0016 'International Tables Vol C Tables 4.2.6.8 and 6.1.1.4'
H H 0.0000 0.0000 'International Tables Vol C Tables 4.2.6.8 and 6.1.1.4'
N N 0.0061 0.0033 'International Tables Vol C Tables 4.2.6.8 and 6.1.1.4'
Si Si 0.0817 0.0704 'International Tables Vol C Tables 4.2.6.8 and 6.1.1.4'
Cr Cr 0.3209 0.6236 'International Tables Vol C Tables 4.2.6.8 and 6.1.1.4'

loop_
_geom_angle_atom_site_label_1
_geom_angle_atom_site_label_2
_geom_angle_atom_site_label_3
_geom_angle
_geom_angle_site_symmetry_1
_geom_angle_site_symmetry_3
N1 C1 C6 118.89(13) . .
N1 C1 C2 122.76(13) . .
C6 C1 C2 117.47(14) . .
N1 C1 Cr1 60.78(7) . .
C6 C1 Cr1 83.80(9) . .
C2 C1 Cr1 117.57(10) . .
C3 C2 C1 119.79(14) . .
C3 C2 C10 118.52(14) . .
C1 C2 C10 121.67(14) . .
C2 C3 C4 122.11(15) . .
C2 C3 H15 118.9 . .
C4 C3 H15 118.9 . .
C5 C4 C3 119.22(15) . .
C5 C4 H20 120.4 . .
C3 C4 H20 120.4 . .
C4 C5 C6 121.87(15) . .
C4 C5 H7 119.1 . .
C6 C5 H7 119.1 . .
C5 C6 C1 119.48(14) . .
C5 C6 C7 117.53(14) . .
C1 C6 C7 121.83(14) . .
C9 C7 C6 114.09(14) . .
C9 C7 C8 109.83(15) . .
C6 C7 C8 109.05(14) . .
C9 C7 H10 107.9 . .
C6 C7 H10 107.9 . .
C8 C7 H10 107.9 . .
C7 C8 H23A 109.5 . .
C7 C8 H23B 109.5 . .
H23A C8 H23B 109.5 . .
C7 C8 H23C 109.5 . .
H23A C8 H23C 109.5 . .
H23B C8 H23C 109.5 . .
C7 C9 H17A 109.5 . .
C7 C9 H17B 109.5 . .
H17A C9 H17B 109.5 . .
C7 C9 H17C 109.5 . .
H17A C9 H17C 109.5 . .
H17B C9 H17C 109.5 . .
C2 C10 C12 111.23(13) . .
C2 C10 C11 112.21(13) . .
C12 C10 C11 109.34(14) . .
C2 C10 H13 108.0 . .
C12 C10 H13 108.0 . .
C11 C10 H13 108.0 . .
C10 C11 H21A 109.5 . .
C10 C11 H21B 109.5 . .
H21A C11 H21B 109.5 . .
C10 C11 H21C 109.5 . .
H21A C11 H21C 109.5 . .
H21B C11 H21C 109.5 . .
C10 C12 H9A 109.5 . .
C10 C12 H9B 109.5 . .
H9A C12 H9B 109.5 . .
C10 C12 H9C 109.5 . .
H9A C12 H9C 109.5 . .
H9B C12 H9C 109.5 . .
C14 C13 C15 110.04(13) . .
C14 C13 Si1 114.23(11) . .
C15 C13 Si1 113.10(11) . .
C14 C13 H12 106.3 . .
C15 C13 H12 106.3 . .
Si1 C13 H12 106.3 . .
C13 C14 H14A 109.5 . .
C13 C14 H14B 109.5 . .
H14A C14 H14B 109.5 . .
C13 C14 H14C 109.5 . .
H14A C14 H14C 109.5 . .
H14B C14 H14C 109.5 . .
C13 C15 H8A 109.5 . .
C13 C15 H8B 109.5 . .
H8A C15 H8B 109.5 . .
C13 C15 H8C 109.5 . .
H8A C15 H8C 109.5 . .
H8B C15 H8C 109.5 . .
C18 C16 C17 108.55(13) . .
C18 C16 Si1 116.07(11) . .
C17 C16 Si1 113.06(11) . .
C18 C16 H19 106.1 . .
C17 C16 H19 106.1 . .
Si1 C16 H19 106.1 . .
C16 C17 H11A 109.5 . .
C16 C17 H11B 109.5 . .
H11A C17 H11B 109.5 . .
C16 C17 H11C 109.5 . .
H11A C17 H11C 109.5 . .
H11B C17 H11C 109.5 . .
C16 C18 H18A 109.5 . .
C16 C18 H18B 109.5 . .
H18A C18 H18B 109.5 . .
C16 C18 H18C 109.5 . .
H18A C18 H18C 109.5 . .
H18B C18 H18C 109.5 . .
C20 C19 C21 110.08(13) . .
C20 C19 Si1 118.91(12) . .
C21 C19 Si1 111.44(11) . .
C20 C19 H24 105.0 . .
C21 C19 H24 105.0 . .
Si1 C19 H24 105.0 . .
C19 C20 H22A 109.5 . .
C19 C20 H22B 109.5 . .
H22A C20 H22B 109.5 . .
C19 C20 H22C 109.5 . .
H22A C20 H22C 109.5 . .
H22B C20 H22C 109.5 . .
C19 C21 H16A 109.5 . .
C19 C21 H16B 109.5 . .
H16A C21 H16B 109.5 . .
C19 C21 H16C 109.5 . .
H16A C21 H16C 109.5 . .
H16B C21 H16C 109.5 . .
C1 N1 Si1 139.14(10) . .
C1 N1 Cr1 81.59(8) . .
Si1 N1 Cr1 137.87(8) . .
N1 Si1 C13 111.11(7) . .
N1 Si1 C19 114.81(7) . .
C13 Si1 C19 110.23(7) . .
N1 Si1 C16 106.54(7) . .
C13 Si1 C16 109.80(7) . .
C19 Si1 C16 103.97(7) . .
N1 Cr1 N1 180.00(8) 2_655 .
N1 Cr1 C1 142.37(5) 2_655 .
N1 Cr1 C1 37.63(5) . .
N1 Cr1 C1 37.63(5) 2_655 2_655
N1 Cr1 C1 142.37(5) . 2_655
C1 Cr1 C1 180.00(16) . 2_655

loop_
_geom_bond_atom_site_label_1
_geom_bond_atom_site_label_2
_geom_bond_distance
_geom_bond_site_symmetry_2
C1 N1 1.402(2) .
C1 C6 1.439(2) .
C1 C2 1.443(2) .
C1 Cr1 2.2709(14) .
C2 C3 1.383(2) .
C2 C10 1.518(2) .
C3 C4 1.394(2) .
C3 H15 0.9500 .
C4 C5 1.370(2) .
C4 H20 0.9500 .
C5 C6 1.409(2) .
C5 H7 0.9500 .
C6 C7 1.528(2) .
C7 C9 1.525(2) .
C7 C8 1.531(2) .
C7 H10 1.0000 .
C8 H23A 0.9800 .
C8 H23B 0.9800 .
C8 H23C 0.9800 .
C9 H17A 0.9800 .
C9 H17B 0.9800 .
C9 H17C 0.9800 .
C10 C12 1.533(2) .
C10 C11 1.538(2) .
C10 H13 1.0000 .
C11 H21A 0.9800 .
C11 H21B 0.9800 .
C11 H21C 0.9800 .
C12 H9A 0.9800 .
C12 H9B 0.9800 .
C12 H9C 0.9800 .
C13 C14 1.537(2) .
C13 C15 1.542(2) .
C13 Si1 1.8960(16) .
C13 H12 1.0000 .
C14 H14A 0.9800 .
C14 H14B 0.9800 .
C14 H14C 0.9800 .
C15 H8A 0.9800 .
C15 H8B 0.9800 .
C15 H8C 0.9800 .
C16 C18 1.539(2) .
C16 C17 1.540(2) .
C16 Si1 1.9081(16) .
C16 H19 1.0000 .
C17 H11A 0.9800 .
C17 H11B 0.9800 .
C17 H11C 0.9800 .
C18 H18A 0.9800 .
C18 H18B 0.9800 .
C18 H18C 0.9800 .
C19 C20 1.534(2) .
C19 C21 1.541(2) .
C19 Si1 1.9075(16) .
C19 H24 1.0000 .
C20 H22A 0.9800 .
C20 H22B 0.9800 .
C20 H22C 0.9800 .
C21 H16A 0.9800 .
C21 H16B 0.9800 .
C21 H16C 0.9800 .
N1 Si1 1.7146(13) .
N1 Cr1 2.0036(12) .
Cr1 N1 2.0036(12) 2_655
Cr1 C1 2.2709(14) 2_655
